data_7159504
loop_
_publ_author_name
'Pamu&#x142;a, Ma&#x142;gorzata'
'Bulatov, Evgeny'
'Mart&#xed;nez-Crespo, Luis'
'Kiesil&#xe4;, Anniina'
'Naulap&#xe4;&#xe4;, Julia'
'Kalenius, Elina'
'Helttunen, Kaisa'

_publ_section_title
;
 Anion binding and transport with <i>meso</i>-alkyl substituted two-armed
 calix[4]pyrroles bearing urea and hydroxyl groups.
;
_journal_issue 32
_journal_name_full 'Organic &amp; biomolecular chemistry'
_journal_page_first 6595
_journal_page_last 6603
_journal_paper_doi 10.1039/d3ob00919j
_journal_volume 21
_journal_year 2023
_chemical_formula_moiety 'C32 H44 N4 O2'
_chemical_formula_sum 'C32 H44 N4 O2'
_chemical_formula_weight 516.71
_space_group_crystal_system triclinic
_space_group_IT_number 2
_space_group_name_Hall '-P 1'
_space_group_name_H-M_alt 'P -1'
_atom_sites_solution_hydrogens mixed
_atom_sites_solution_primary iterative
_audit_creation_date 2023-02-03
_audit_creation_method
;
Olex2 1.2
(compiled 2018.05.29 svn.r3508 for OlexSys, GUI svn.r5506)
;
_audit_update_record
;
2023-03-15 deposited with the CCDC.	2023-07-24 downloaded from the CCDC.
;
_cell_angle_alpha 97.348(5)
_cell_angle_beta 110.905(7)
_cell_angle_gamma 92.790(6)
_cell_formula_units_Z 2
_cell_length_a 10.4551(8)
_cell_length_b 10.5908(7)
_cell_length_c 14.0367(9)
_cell_measurement_reflns_used 1955
_cell_measurement_temperature 120.01(10)
_cell_measurement_theta_max 71.2160
_cell_measurement_theta_min 3.3770
_cell_volume 1432.54(19)
_computing_cell_refinement 'CrysAlisPro 1.171.40.67a (Rigaku OD, 2019)'
_computing_data_collection 'CrysAlisPro 1.171.40.67a (Rigaku OD, 2019)'
_computing_data_reduction 'CrysAlisPro 1.171.40.67a (Rigaku OD, 2019)'
_computing_molecular_graphics 'Olex2 (Dolomanov et al., 2009)'
_computing_publication_material 'Olex2 (Dolomanov et al., 2009)'
_computing_structure_refinement 'ShelXL (Sheldrick, 2015)'
_computing_structure_solution
;
Superflip (Palatinus & Chapuis, 2007;Palatinus & van der Lee, 2008;
Palatinus et al., 2012)
;
_diffrn_ambient_temperature 120.01
_diffrn_detector_area_resol_mean 5.1977
_diffrn_detector_type Atlas
_diffrn_measured_fraction_theta_full 0.986
_diffrn_measured_fraction_theta_max 0.951
_diffrn_measurement_details
;
List of Runs (angles in degrees, time in seconds):

  # Type    Start    End  Width  t~exp~   \w     \q     \k     \f   Frames
#--------------------------------------------------------------------------
  1  \w    -87.00  -6.00   1.00   15.00    --  -41.90 125.00-180.00   81
  2  \w    -66.00  32.00   1.00   15.00    --  -41.90  37.00 120.00   98
  3  \w   -108.00 -18.00   1.00   15.00    --  -41.90 -37.00 -60.00   90
  4  \w    103.00 149.00   1.00   30.00    --  103.21  77.00-120.00   46
  5  \w     77.00 157.00   1.00   30.00    --  103.21  45.00 120.00   80
  6  \w     59.00 136.00   1.00   30.00    --  103.21 -77.00  30.00   77
  7  \w     72.00 178.00   1.00   30.00    --  103.21  15.00-150.00  106
  8  \w     75.00 112.00   1.00   30.00    --  103.21-125.00 -60.00   37
  9  \w    113.00 140.00   1.00   30.00    --  103.21 125.00 -30.00   27
 10  \w     39.00 106.00   1.00   30.00    --  103.21 -94.00-180.00   67
 11  \w     36.00 106.00   1.00   30.00    --  103.21 -94.00 -30.00   70
 12  \w     33.00 129.00   1.00   30.00    --  103.21 -45.00 -60.00   96
 13  \w     44.00 126.00   1.00   30.00    --  103.21 -45.00-180.00   82
;
_diffrn_measurement_device 'four-circle diffractometer'
_diffrn_measurement_device_type 'SuperNova, Dual, Cu at zero, Atlas'
_diffrn_measurement_method '\w scans'
_diffrn_radiation_type CuK\a
_diffrn_radiation_wavelength 1.54184
_diffrn_reflns_av_R_equivalents 0.0463
_diffrn_reflns_av_unetI/netI 0.0687
_diffrn_reflns_Laue_measured_fraction_full 0.986
_diffrn_reflns_Laue_measured_fraction_max 0.951
_diffrn_reflns_limit_h_max 12
_diffrn_reflns_limit_h_min -12
_diffrn_reflns_limit_k_max 13
_diffrn_reflns_limit_k_min -12
_diffrn_reflns_limit_l_max 13
_diffrn_reflns_limit_l_min -17
_diffrn_reflns_number 8838
_diffrn_reflns_point_group_measured_fraction_full 0.986
_diffrn_reflns_point_group_measured_fraction_max 0.951
_diffrn_reflns_theta_full 67.684
_diffrn_reflns_theta_max 72.521
_diffrn_reflns_theta_min 3.412
_exptl_absorpt_coefficient_mu 0.587
_exptl_absorpt_correction_T_max 1.000
_exptl_absorpt_correction_T_min 0.970
_exptl_absorpt_correction_type gaussian
_exptl_absorpt_process_details
;
CrysAlisPro 1.171.40.67a (Rigaku Oxford Diffraction, 2019)
Numerical absorption correction based on gaussian integration over
			a multifaceted crystal model
Empirical absorption correction using spherical harmonics,
 implemented in SCALE3 ABSPACK scaling algorithm.
;
_exptl_crystal_colour colourless
_exptl_crystal_colour_primary colourless
_exptl_crystal_density_diffrn 1.198
_exptl_crystal_description block
_exptl_crystal_F_000 560
_exptl_crystal_size_max 0.058
_exptl_crystal_size_mid 0.04
_exptl_crystal_size_min 0.017
_refine_diff_density_max 0.277
_refine_diff_density_min -0.249
_refine_diff_density_rms 0.049
_refine_ls_extinction_method none
_refine_ls_goodness_of_fit_ref 1.046
_refine_ls_hydrogen_treatment mixed
_refine_ls_matrix_type full
_refine_ls_number_parameters 373
_refine_ls_number_reflns 5395
_refine_ls_number_restraints 0
_refine_ls_restrained_S_all 1.046
_refine_ls_R_factor_all 0.0851
_refine_ls_R_factor_gt 0.0523
_refine_ls_shift/su_max 0.000
_refine_ls_shift/su_mean 0.000
_refine_ls_structure_factor_coef Fsqd
_refine_ls_weighting_details 'w=1/[\s^2^(Fo^2^)+(0.0510P)^2^] where P=(Fo^2^+2Fc^2^)/3'
_refine_ls_weighting_scheme calc
_refine_ls_wR_factor_gt 0.1109
_refine_ls_wR_factor_ref 0.1265
_reflns_Friedel_coverage 0.000
_reflns_number_gt 3763
_reflns_number_total 5395
_reflns_threshold_expression 'I > 2\s(I)'
_cod_data_source_file d3ob00919j2.cif
_cod_data_source_block tiy014trans2
_cod_depositor_comments 'Adding full bibliography for 7159504--7159509.cif.'
_cod_original_cell_volume 1432.54(18)
_cod_database_code 7159504
_shelx_shelxl_version_number 2018/3
_shelx_space_group_comment
;
The symmetry employed for this shelxl refinement is uniquely defined
by the following loop, which should always be used as a source of
symmetry information in preference to the above space-group names.
They are only intended as comments.
;
_shelx_estimated_absorpt_t_max 0.990
_shelx_estimated_absorpt_t_min 0.967
_olex2_refinement_description
;
1. Fixed Uiso
 At 1.2 times of:
  All C(H) groups, All C(H,H) groups
 At 1.5 times of:
  All C(H,H,H) groups
2.a Secondary CH2 refined with riding coordinates:
 C27(H27A,H27B), C28(H28A,H28B), C29(H29A,H29B), C30(H30A,H30B), C31(H31A,
 H31B), C32(H32A,H32B)
2.b Aromatic/amide H refined with riding coordinates:
 C2(H2B), C3(H3A), C7(H7), C8(H8), C12(H12), C13(H13), C17(H17), C18(H18)
2.c Idealised Me refined as rotating group:
 C21(H21A,H21B,H21C), C22(H22A,H22B,H22C), C23(H23A,H23B,H23C), C24(H24A,H24B,
 H24C), C25(H25A,H25B,H25C), C26(H26A,H26B,H26C)
;
_olex2_submission_special_instructions 'No special instructions were received'
_oxdiff_exptl_absorpt_empirical_details
;
Empirical correction (ABSPACK) includes:
- Absorption correction using spherical harmonics
- Frame scaling
;

loop_
_space_group_symop_operation_xyz
'x, y, z'
'-x, -y, -z'

loop_
_atom_site_label
_atom_site_type_symbol
_atom_site_fract_x
_atom_site_fract_y
_atom_site_fract_z
_atom_site_U_iso_or_equiv
_atom_site_adp_type
_atom_site_occupancy
_atom_site_site_symmetry_order
_atom_site_calc_flag
_atom_site_refinement_flags_posn
_atom_site_refinement_flags_adp
_atom_site_refinement_flags_occupancy
_atom_site_disorder_assembly
_atom_site_disorder_group
O1 O -0.06936(17) 0.23634(15) -0.08331(11) 0.0250(4) Uani 1 1 d . . . . .
H1A H 0.015(3) 0.260(3) -0.083(2) 0.035(8) Uiso 1 1 d . . . . .
O2 O 0.74513(17) 1.15361(16) 0.58930(12) 0.0279(4) Uani 1 1 d . . . . .
H2A H 0.762(3) 1.069(4) 0.583(3) 0.056(10) Uiso 1 1 d . . . . .
N1 N -0.02410(19) 0.73401(17) 0.26511(14) 0.0194(4) Uani 1 1 d . . . . .
H1 H 0.053(3) 0.764(3) 0.318(2) 0.035(7) Uiso 1 1 d . . . . .
N2 N 0.23111(18) 0.58635(17) 0.24211(14) 0.0194(4) Uani 1 1 d . . . . .
H2 H 0.191(3) 0.633(2) 0.1909(19) 0.024(6) Uiso 1 1 d . . . . .
N3 N 0.39694(19) 0.85656(17) 0.24810(14) 0.0206(4) Uani 1 1 d . . . . .
H3 H 0.373(3) 0.850(3) 0.304(2) 0.033(7) Uiso 1 1 d . . . . .
N4 N 0.12329(18) 1.00228(17) 0.23498(14) 0.0197(4) Uani 1 1 d . . . . .
H4 H 0.111(3) 0.939(3) 0.181(2) 0.048(9) Uiso 1 1 d . . . . .
C1 C -0.1148(2) 0.8114(2) 0.20986(16) 0.0202(4) Uani 1 1 d . . . . .
C2 C -0.2111(2) 0.7343(2) 0.12658(16) 0.0232(5) Uani 1 1 d . . . . .
H2B H -0.286430 0.761704 0.074680 0.028 Uiso 1 1 calc R . . . .
C3 C -0.1780(2) 0.6063(2) 0.13178(16) 0.0224(5) Uani 1 1 d . . . . .
H3A H -0.227839 0.532799 0.084223 0.027 Uiso 1 1 calc R . . . .
C4 C -0.0612(2) 0.6074(2) 0.21776(16) 0.0201(4) Uani 1 1 d . . . . .
C5 C 0.0143(2) 0.4997(2) 0.26482(16) 0.0199(4) Uani 1 1 d . . . . .
C6 C 0.1688(2) 0.52584(19) 0.29761(16) 0.0186(4) Uani 1 1 d . . . . .
C7 C 0.2708(2) 0.4861(2) 0.37687(16) 0.0220(5) Uani 1 1 d . . . . .
H7 H 0.258376 0.441386 0.427922 0.026 Uiso 1 1 calc R . . . .
C8 C 0.3984(2) 0.5234(2) 0.36940(17) 0.0232(5) Uani 1 1 d . . . . .
H8 H 0.486698 0.507908 0.414379 0.028 Uiso 1 1 calc R . . . .
C9 C 0.3718(2) 0.58615(19) 0.28541(16) 0.0197(4) Uani 1 1 d . . . . .
C10 C 0.4681(2) 0.6315(2) 0.23591(16) 0.0215(5) Uani 1 1 d . . . . .
C11 C 0.4318(2) 0.7550(2) 0.19346(16) 0.0198(4) Uani 1 1 d . . . . .
C12 C 0.4414(2) 0.7962(2) 0.10739(17) 0.0235(5) Uani 1 1 d . . . . .
H12 H 0.463599 0.746548 0.055157 0.028 Uiso 1 1 calc R . . . .
C13 C 0.4126(2) 0.9251(2) 0.10980(17) 0.0237(5) Uani 1 1 d . . . . .
H13 H 0.412682 0.977575 0.059775 0.028 Uiso 1 1 calc R . . . .
C14 C 0.3844(2) 0.9613(2) 0.19704(16) 0.0202(4) Uani 1 1 d . . . . .
C15 C 0.3552(2) 1.0903(2) 0.24021(17) 0.0217(5) Uani 1 1 d . . . . .
C16 C 0.2449(2) 1.07984(19) 0.28580(16) 0.0204(4) Uani 1 1 d . . . . .
C17 C 0.2343(2) 1.1473(2) 0.37271(17) 0.0249(5) Uani 1 1 d . . . . .
H17 H 0.302261 1.208708 0.422696 0.030 Uiso 1 1 calc R . . . .
C18 C 0.1035(2) 1.1083(2) 0.37394(17) 0.0249(5) Uani 1 1 d . . . . .
H18 H 0.068444 1.139081 0.425388 0.030 Uiso 1 1 calc R . . . .
C19 C 0.0359(2) 1.0186(2) 0.28825(17) 0.0219(5) Uani 1 1 d . . . . .
C20 C -0.1087(2) 0.9527(2) 0.24793(18) 0.0241(5) Uani 1 1 d . . . . .
C21 C -0.0211(2) 0.4815(2) 0.36031(17) 0.0261(5) Uani 1 1 d . . . . .
H21A H 0.021109 0.407394 0.389008 0.039 Uiso 1 1 calc GR . . . .
H21B H -0.121215 0.467202 0.340038 0.039 Uiso 1 1 calc GR . . . .
H21C H 0.014331 0.558303 0.412510 0.039 Uiso 1 1 calc GR . . . .
C22 C 0.6169(2) 0.6531(2) 0.31617(18) 0.0272(5) Uani 1 1 d . . . . .
H22A H 0.680117 0.678435 0.283016 0.041 Uiso 1 1 calc GR . . . .
H22B H 0.642108 0.573632 0.343861 0.041 Uiso 1 1 calc GR . . . .
H22C H 0.622679 0.720795 0.372529 0.041 Uiso 1 1 calc GR . . . .
C23 C 0.4630(3) 0.5261(2) 0.14747(19) 0.0289(5) Uani 1 1 d . . . . .
H23A H 0.369391 0.511315 0.095474 0.043 Uiso 1 1 calc GR . . . .
H23B H 0.489024 0.446804 0.175088 0.043 Uiso 1 1 calc GR . . . .
H23C H 0.527141 0.553317 0.115669 0.043 Uiso 1 1 calc GR . . . .
C24 C 0.3048(2) 1.1712(2) 0.15196(18) 0.0281(5) Uani 1 1 d . . . . .
H24A H 0.220417 1.127384 0.098090 0.042 Uiso 1 1 calc GR . . . .
H24B H 0.376059 1.182237 0.122606 0.042 Uiso 1 1 calc GR . . . .
H24C H 0.286185 1.255243 0.179301 0.042 Uiso 1 1 calc GR . . . .
C25 C -0.1682(3) 0.9676(2) 0.3335(2) 0.0388(6) Uani 1 1 d . . . . .
H25A H -0.261578 0.923610 0.307284 0.058 Uiso 1 1 calc GR . . . .
H25B H -0.171168 1.058630 0.355589 0.058 Uiso 1 1 calc GR . . . .
H25C H -0.109966 0.929983 0.392345 0.058 Uiso 1 1 calc GR . . . .
C26 C -0.1994(2) 1.0163(2) 0.1574(2) 0.0338(6) Uani 1 1 d . . . . .
H26A H -0.166142 1.002454 0.100258 0.051 Uiso 1 1 calc GR . . . .
H26B H -0.194638 1.108307 0.180430 0.051 Uiso 1 1 calc GR . . . .
H26C H -0.294946 0.978333 0.134194 0.051 Uiso 1 1 calc GR . . . .
C27 C -0.0360(2) 0.3724(2) 0.18813(16) 0.0218(5) Uani 1 1 d . . . . .
H27A H 0.008746 0.302694 0.224137 0.026 Uiso 1 1 calc R . . . .
H27B H -0.136279 0.354807 0.170577 0.026 Uiso 1 1 calc R . . . .
C28 C -0.0096(2) 0.3663(2) 0.08725(16) 0.0215(5) Uani 1 1 d . . . . .
H28A H -0.051135 0.436869 0.050755 0.026 Uiso 1 1 calc R . . . .
H28B H 0.090738 0.377118 0.102699 0.026 Uiso 1 1 calc R . . . .
C29 C -0.0709(2) 0.2393(2) 0.01879(16) 0.0222(5) Uani 1 1 d . . . . .
H29A H -0.018539 0.170429 0.050759 0.027 Uiso 1 1 calc R . . . .
H29B H -0.167122 0.221992 0.014037 0.027 Uiso 1 1 calc R . . . .
C30 C 0.4892(2) 1.1655(2) 0.32108(17) 0.0236(5) Uani 1 1 d . . . . .
H30A H 0.555487 1.177151 0.286416 0.028 Uiso 1 1 calc R . . . .
H30B H 0.467134 1.251655 0.343030 0.028 Uiso 1 1 calc R . . . .
C31 C 0.5609(2) 1.1067(2) 0.41789(17) 0.0235(5) Uani 1 1 d . . . . .
H31A H 0.495247 1.090069 0.452193 0.028 Uiso 1 1 calc R . . . .
H31B H 0.592343 1.023968 0.398449 0.028 Uiso 1 1 calc R . . . .
C32 C 0.6829(2) 1.1961(2) 0.49160(17) 0.0248(5) Uani 1 1 d . . . . .
H32A H 0.752699 1.204296 0.459556 0.030 Uiso 1 1 calc R . . . .
H32B H 0.652600 1.281968 0.503150 0.030 Uiso 1 1 calc R . . . .

loop_
_atom_site_aniso_label
_atom_site_aniso_U_11
_atom_site_aniso_U_22
_atom_site_aniso_U_33
_atom_site_aniso_U_23
_atom_site_aniso_U_13
_atom_site_aniso_U_12
O1 0.0240(8) 0.0298(9) 0.0205(8) -0.0037(6) 0.0105(7) -0.0019(7)
O2 0.0305(9) 0.0224(8) 0.0226(8) -0.0003(7) 0.0009(7) 0.0054(7)
N1 0.0209(9) 0.0174(9) 0.0187(9) -0.0001(7) 0.0067(8) 0.0016(7)
N2 0.0178(9) 0.0189(9) 0.0200(9) 0.0029(7) 0.0050(7) 0.0023(7)
N3 0.0216(9) 0.0185(9) 0.0198(9) 0.0010(7) 0.0062(7) 0.0017(7)
N4 0.0182(9) 0.0177(9) 0.0220(9) 0.0018(7) 0.0063(7) 0.0025(7)
C1 0.0203(10) 0.0233(11) 0.0214(10) 0.0062(9) 0.0114(9) 0.0055(8)
C2 0.0170(10) 0.0317(12) 0.0199(10) 0.0042(9) 0.0051(9) 0.0052(9)
C3 0.0200(11) 0.0239(11) 0.0207(10) -0.0001(9) 0.0056(9) 0.0007(9)
C4 0.0196(10) 0.0188(10) 0.0219(10) -0.0012(8) 0.0091(9) 0.0003(8)
C5 0.0235(11) 0.0176(10) 0.0199(10) 0.0017(8) 0.0102(9) 0.0000(8)
C6 0.0231(11) 0.0125(9) 0.0194(10) -0.0008(8) 0.0081(9) 0.0008(8)
C7 0.0285(12) 0.0164(10) 0.0189(10) 0.0026(8) 0.0061(9) 0.0035(9)
C8 0.0231(11) 0.0204(11) 0.0232(11) 0.0014(9) 0.0052(9) 0.0061(9)
C9 0.0186(10) 0.0158(10) 0.0218(10) -0.0010(8) 0.0049(9) 0.0029(8)
C10 0.0186(10) 0.0199(10) 0.0233(11) -0.0004(9) 0.0054(9) 0.0034(8)
C11 0.0153(10) 0.0208(10) 0.0195(10) -0.0023(8) 0.0040(8) 0.0001(8)
C12 0.0171(10) 0.0309(12) 0.0214(11) 0.0027(9) 0.0061(9) 0.0026(9)
C13 0.0186(11) 0.0296(12) 0.0217(11) 0.0069(9) 0.0053(9) 0.0008(9)
C14 0.0163(10) 0.0208(10) 0.0194(10) 0.0031(8) 0.0021(8) 0.0001(8)
C15 0.0208(11) 0.0173(10) 0.0244(11) 0.0037(9) 0.0050(9) 0.0010(8)
C16 0.0205(10) 0.0148(10) 0.0218(10) 0.0018(8) 0.0028(9) 0.0033(8)
C17 0.0289(12) 0.0182(10) 0.0228(11) -0.0007(9) 0.0046(9) 0.0047(9)
C18 0.0332(12) 0.0195(10) 0.0237(11) 0.0019(9) 0.0119(10) 0.0094(9)
C19 0.0239(11) 0.0206(10) 0.0238(11) 0.0051(9) 0.0108(9) 0.0079(9)
C20 0.0242(11) 0.0206(11) 0.0333(12) 0.0054(9) 0.0164(10) 0.0075(9)
C21 0.0304(12) 0.0273(12) 0.0225(11) 0.0046(9) 0.0117(10) 0.0041(10)
C22 0.0217(11) 0.0258(12) 0.0300(12) 0.0045(10) 0.0047(10) 0.0011(9)
C23 0.0326(13) 0.0229(11) 0.0333(13) -0.0021(10) 0.0168(11) 0.0019(10)
C24 0.0267(12) 0.0256(12) 0.0280(12) 0.0077(10) 0.0042(10) 0.0032(9)
C25 0.0486(16) 0.0257(12) 0.0544(17) -0.0021(12) 0.0366(14) 0.0015(11)
C26 0.0200(11) 0.0271(12) 0.0522(16) 0.0137(12) 0.0078(11) 0.0044(9)
C27 0.0233(11) 0.0174(10) 0.0235(11) 0.0008(9) 0.0080(9) 0.0006(8)
C28 0.0243(11) 0.0172(10) 0.0223(11) 0.0009(9) 0.0086(9) 0.0016(8)
C29 0.0234(11) 0.0206(11) 0.0216(10) -0.0003(9) 0.0085(9) 0.0012(9)
C30 0.0206(11) 0.0198(10) 0.0265(11) 0.0007(9) 0.0055(9) -0.0017(8)
C31 0.0217(11) 0.0191(10) 0.0253(11) 0.0017(9) 0.0039(9) 0.0024(9)
C32 0.0261(12) 0.0210(11) 0.0216(11) -0.0006(9) 0.0034(9) 0.0020(9)

loop_
_atom_type_symbol
_atom_type_description
_atom_type_scat_dispersion_real
_atom_type_scat_dispersion_imag
_atom_type_scat_source
C C 0.0181 0.0091 'International Tables Vol C Tables 4.2.6.8 and 6.1.1.4'
H H 0.0000 0.0000 'International Tables Vol C Tables 4.2.6.8 and 6.1.1.4'
N N 0.0311 0.0180 'International Tables Vol C Tables 4.2.6.8 and 6.1.1.4'
O O 0.0492 0.0322 'International Tables Vol C Tables 4.2.6.8 and 6.1.1.4'

loop_
_exptl_crystal_face_index_h
_exptl_crystal_face_index_k
_exptl_crystal_face_index_l
_exptl_crystal_face_perp_dist
-1 0 -5 0.0200
1 0 5 0.0200
1 5 -5 0.0220
-1 -5 5 0.0220
2 5 2 0.0262
-2 -5 -2 0.0262
-5 1 4 0.0084
5 -1 -4 0.0084

loop_
_geom_angle_atom_site_label_1
_geom_angle_atom_site_label_2
_geom_angle_atom_site_label_3
_geom_angle
_geom_angle_site_symmetry_1
_geom_angle_site_symmetry_3
_geom_angle_publ_flag
C29 O1 H1A 112.5(18) . . ?
C32 O2 H2A 113(2) . . ?
C1 N1 H1 123.1(18) . . ?
C1 N1 C4 110.21(18) . . ?
C4 N1 H1 126.1(18) . . ?
C6 N2 H2 127.2(16) . . ?
C6 N2 C9 110.26(18) . . ?
C9 N2 H2 121.8(16) . . ?
C11 N3 H3 123.6(18) . . ?
C11 N3 C14 109.91(18) . . ?
C14 N3 H3 125.8(18) . . ?
C16 N4 H4 123(2) . . ?
C19 N4 H4 125(2) . . ?
C19 N4 C16 110.40(19) . . ?
N1 C1 C20 122.27(19) . . ?
C2 C1 N1 107.33(19) . . ?
C2 C1 C20 130.1(2) . . ?
C1 C2 H2B 126.1 . . ?
C1 C2 C3 107.83(19) . . ?
C3 C2 H2B 126.1 . . ?
C2 C3 H3A 126.0 . . ?
C4 C3 C2 108.02(19) . . ?
C4 C3 H3A 126.0 . . ?
N1 C4 C5 122.05(18) . . ?
C3 C4 N1 106.60(19) . . ?
C3 C4 C5 131.2(2) . . ?
C4 C5 C6 112.57(17) . . ?
C4 C5 C21 108.10(18) . . ?
C4 C5 C27 110.48(17) . . ?
C6 C5 C21 109.03(17) . . ?
C6 C5 C27 109.41(17) . . ?
C21 C5 C27 107.09(17) . . ?
N2 C6 C5 123.35(18) . . ?
C7 C6 N2 107.19(19) . . ?
C7 C6 C5 129.2(2) . . ?
C6 C7 H7 126.0 . . ?
C6 C7 C8 107.93(19) . . ?
C8 C7 H7 126.0 . . ?
C7 C8 H8 126.1 . . ?
C9 C8 C7 107.81(19) . . ?
C9 C8 H8 126.1 . . ?
N2 C9 C10 123.14(19) . . ?
C8 C9 N2 106.80(19) . . ?
C8 C9 C10 129.5(2) . . ?
C9 C10 C11 112.59(17) . . ?
C9 C10 C22 109.52(18) . . ?
C9 C10 C23 108.52(18) . . ?
C11 C10 C22 108.58(18) . . ?
C11 C10 C23 109.33(18) . . ?
C23 C10 C22 108.21(18) . . ?
N3 C11 C10 122.12(19) . . ?
C12 C11 N3 107.01(19) . . ?
C12 C11 C10 130.4(2) . . ?
C11 C12 H12 125.9 . . ?
C11 C12 C13 108.1(2) . . ?
C13 C12 H12 125.9 . . ?
C12 C13 H13 126.0 . . ?
C14 C13 C12 108.0(2) . . ?
C14 C13 H13 126.0 . . ?
N3 C14 C15 122.89(19) . . ?
C13 C14 N3 106.94(19) . . ?
C13 C14 C15 130.0(2) . . ?
C14 C15 C24 108.88(18) . . ?
C14 C15 C30 110.64(18) . . ?
C16 C15 C14 112.63(18) . . ?
C16 C15 C24 107.72(18) . . ?
C16 C15 C30 110.63(18) . . ?
C24 C15 C30 106.06(18) . . ?
N4 C16 C15 121.92(19) . . ?
C17 C16 N4 107.1(2) . . ?
C17 C16 C15 130.7(2) . . ?
C16 C17 H17 126.3 . . ?
C16 C17 C18 107.38(19) . . ?
C18 C17 H17 126.3 . . ?
C17 C18 H18 125.8 . . ?
C19 C18 C17 108.5(2) . . ?
C19 C18 H18 125.8 . . ?
N4 C19 C20 122.54(19) . . ?
C18 C19 N4 106.6(2) . . ?
C18 C19 C20 130.7(2) . . ?
C1 C20 C25 108.45(19) . . ?
C1 C20 C26 108.51(19) . . ?
C19 C20 C1 112.46(18) . . ?
C19 C20 C25 109.8(2) . . ?
C19 C20 C26 108.97(18) . . ?
C25 C20 C26 108.6(2) . . ?
C5 C21 H21A 109.5 . . ?
C5 C21 H21B 109.5 . . ?
C5 C21 H21C 109.5 . . ?
H21A C21 H21B 109.5 . . ?
H21A C21 H21C 109.5 . . ?
H21B C21 H21C 109.5 . . ?
C10 C22 H22A 109.5 . . ?
C10 C22 H22B 109.5 . . ?
C10 C22 H22C 109.5 . . ?
H22A C22 H22B 109.5 . . ?
H22A C22 H22C 109.5 . . ?
H22B C22 H22C 109.5 . . ?
C10 C23 H23A 109.5 . . ?
C10 C23 H23B 109.5 . . ?
C10 C23 H23C 109.5 . . ?
H23A C23 H23B 109.5 . . ?
H23A C23 H23C 109.5 . . ?
H23B C23 H23C 109.5 . . ?
C15 C24 H24A 109.5 . . ?
C15 C24 H24B 109.5 . . ?
C15 C24 H24C 109.5 . . ?
H24A C24 H24B 109.5 . . ?
H24A C24 H24C 109.5 . . ?
H24B C24 H24C 109.5 . . ?
C20 C25 H25A 109.5 . . ?
C20 C25 H25B 109.5 . . ?
C20 C25 H25C 109.5 . . ?
H25A C25 H25B 109.5 . . ?
H25A C25 H25C 109.5 . . ?
H25B C25 H25C 109.5 . . ?
C20 C26 H26A 109.5 . . ?
C20 C26 H26B 109.5 . . ?
C20 C26 H26C 109.5 . . ?
H26A C26 H26B 109.5 . . ?
H26A C26 H26C 109.5 . . ?
H26B C26 H26C 109.5 . . ?
C5 C27 H27A 108.1 . . ?
C5 C27 H27B 108.1 . . ?
H27A C27 H27B 107.3 . . ?
C28 C27 C5 116.80(18) . . ?
C28 C27 H27A 108.1 . . ?
C28 C27 H27B 108.1 . . ?
C27 C28 H28A 109.6 . . ?
C27 C28 H28B 109.6 . . ?
H28A C28 H28B 108.1 . . ?
C29 C28 C27 110.36(18) . . ?
C29 C28 H28A 109.6 . . ?
C29 C28 H28B 109.6 . . ?
O1 C29 C28 112.61(18) . . ?
O1 C29 H29A 109.1 . . ?
O1 C29 H29B 109.1 . . ?
C28 C29 H29A 109.1 . . ?
C28 C29 H29B 109.1 . . ?
H29A C29 H29B 107.8 . . ?
C15 C30 H30A 108.0 . . ?
C15 C30 H30B 108.0 . . ?
H30A C30 H30B 107.3 . . ?
C31 C30 C15 117.08(18) . . ?
C31 C30 H30A 108.0 . . ?
C31 C30 H30B 108.0 . . ?
C30 C31 H31A 109.6 . . ?
C30 C31 H31B 109.6 . . ?
H31A C31 H31B 108.1 . . ?
C32 C31 C30 110.24(18) . . ?
C32 C31 H31A 109.6 . . ?
C32 C31 H31B 109.6 . . ?
O2 C32 C31 113.05(19) . . ?
O2 C32 H32A 109.0 . . ?
O2 C32 H32B 109.0 . . ?
C31 C32 H32A 109.0 . . ?
C31 C32 H32B 109.0 . . ?
H32A C32 H32B 107.8 . . ?

loop_
_geom_bond_atom_site_label_1
_geom_bond_atom_site_label_2
_geom_bond_distance
_geom_bond_site_symmetry_2
_geom_bond_publ_flag
O1 H1A 0.90(3) . ?
O1 C29 1.436(3) . ?
O2 H2A 0.92(4) . ?
O2 C32 1.434(3) . ?
N1 H1 0.89(3) . ?
N1 C1 1.373(3) . ?
N1 C4 1.389(3) . ?
N2 H2 0.91(3) . ?
N2 C6 1.375(3) . ?
N2 C9 1.377(3) . ?
N3 H3 0.91(3) . ?
N3 C11 1.380(3) . ?
N3 C14 1.382(3) . ?
N4 H4 0.92(3) . ?
N4 C16 1.379(3) . ?
N4 C19 1.376(3) . ?
C1 C2 1.372(3) . ?
C1 C20 1.513(3) . ?
C2 H2B 0.9500 . ?
C2 C3 1.420(3) . ?
C3 H3A 0.9500 . ?
C3 C4 1.375(3) . ?
C4 C5 1.506(3) . ?
C5 C6 1.513(3) . ?
C5 C21 1.544(3) . ?
C5 C27 1.552(3) . ?
C6 C7 1.367(3) . ?
C7 H7 0.9500 . ?
C7 C8 1.416(3) . ?
C8 H8 0.9500 . ?
C8 C9 1.376(3) . ?
C9 C10 1.505(3) . ?
C10 C11 1.516(3) . ?
C10 C22 1.545(3) . ?
C10 C23 1.543(3) . ?
C11 C12 1.370(3) . ?
C12 H12 0.9500 . ?
C12 C13 1.411(3) . ?
C13 H13 0.9500 . ?
C13 C14 1.372(3) . ?
C14 C15 1.513(3) . ?
C15 C16 1.511(3) . ?
C15 C24 1.548(3) . ?
C15 C30 1.553(3) . ?
C16 C17 1.375(3) . ?
C17 H17 0.9500 . ?
C17 C18 1.416(3) . ?
C18 H18 0.9500 . ?
C18 C19 1.373(3) . ?
C19 C20 1.510(3) . ?
C20 C25 1.533(3) . ?
C20 C26 1.545(3) . ?
C21 H21A 0.9800 . ?
C21 H21B 0.9800 . ?
C21 H21C 0.9800 . ?
C22 H22A 0.9800 . ?
C22 H22B 0.9800 . ?
C22 H22C 0.9800 . ?
C23 H23A 0.9800 . ?
C23 H23B 0.9800 . ?
C23 H23C 0.9800 . ?
C24 H24A 0.9800 . ?
C24 H24B 0.9800 . ?
C24 H24C 0.9800 . ?
C25 H25A 0.9800 . ?
C25 H25B 0.9800 . ?
C25 H25C 0.9800 . ?
C26 H26A 0.9800 . ?
C26 H26B 0.9800 . ?
C26 H26C 0.9800 . ?
C27 H27A 0.9900 . ?
C27 H27B 0.9900 . ?
C27 C28 1.530(3) . ?
C28 H28A 0.9900 . ?
C28 H28B 0.9900 . ?
C28 C29 1.514(3) . ?
C29 H29A 0.9900 . ?
C29 H29B 0.9900 . ?
C30 H30A 0.9900 . ?
C30 H30B 0.9900 . ?
C30 C31 1.527(3) . ?
C31 H31A 0.9900 . ?
C31 H31B 0.9900 . ?
C31 C32 1.512(3) . ?
C32 H32A 0.9900 . ?
C32 H32B 0.9900 . ?

loop_
_geom_hbond_atom_site_label_D
_geom_hbond_atom_site_label_H
_geom_hbond_atom_site_label_A
_geom_hbond_distance_DH
_geom_hbond_distance_HA
_geom_hbond_distance_DA
_geom_hbond_angle_DHA
_geom_hbond_site_symmetry_A
_geom_hbond_publ_flag
N1 H1 O2 0.89(3) 2.11(3) 2.981(3) 165(3) 2_676 yes
N2 H2 O1 0.91(3) 2.27(3) 3.169(2) 169(2) 2_565 yes
N3 H3 O2 0.91(3) 2.26(3) 3.145(3) 164(2) 2_676 yes
N4 H4 O1 0.92(3) 2.08(3) 2.977(2) 164(3) 2_565 yes

loop_
_geom_torsion_atom_site_label_1
_geom_torsion_atom_site_label_2
_geom_torsion_atom_site_label_3
_geom_torsion_atom_site_label_4
_geom_torsion
_geom_torsion_site_symmetry_1
_geom_torsion_site_symmetry_2
_geom_torsion_site_symmetry_3
_geom_torsion_site_symmetry_4
_geom_torsion_publ_flag
N1 C1 C2 C3 0.2(2) . . . . ?
N1 C1 C20 C19 45.7(3) . . . . ?
N1 C1 C20 C25 -75.9(3) . . . . ?
N1 C1 C20 C26 166.3(2) . . . . ?
N1 C4 C5 C6 -49.4(3) . . . . ?
N1 C4 C5 C21 71.1(3) . . . . ?
N1 C4 C5 C27 -172.00(18) . . . . ?
N2 C6 C7 C8 0.0(2) . . . . ?
N2 C9 C10 C11 43.9(3) . . . . ?
N2 C9 C10 C22 164.78(19) . . . . ?
N2 C9 C10 C23 -77.3(2) . . . . ?
N3 C11 C12 C13 0.3(2) . . . . ?
N3 C14 C15 C16 -43.7(3) . . . . ?
N3 C14 C15 C24 -163.09(19) . . . . ?
N3 C14 C15 C30 80.7(2) . . . . ?
N4 C16 C17 C18 0.3(2) . . . . ?
N4 C19 C20 C1 47.5(3) . . . . ?
N4 C19 C20 C25 168.3(2) . . . . ?
N4 C19 C20 C26 -72.9(3) . . . . ?
C1 N1 C4 C3 -0.5(2) . . . . ?
C1 N1 C4 C5 -175.94(19) . . . . ?
C1 C2 C3 C4 -0.5(3) . . . . ?
C2 C1 C20 C19 -141.9(2) . . . . ?
C2 C1 C20 C25 96.6(3) . . . . ?
C2 C1 C20 C26 -21.3(3) . . . . ?
C2 C3 C4 N1 0.6(2) . . . . ?
C2 C3 C4 C5 175.5(2) . . . . ?
C3 C4 C5 C6 136.4(2) . . . . ?
C3 C4 C5 C21 -103.1(3) . . . . ?
C3 C4 C5 C27 13.8(3) . . . . ?
C4 N1 C1 C2 0.2(2) . . . . ?
C4 N1 C1 C20 174.09(19) . . . . ?
C4 C5 C6 N2 -38.0(3) . . . . ?
C4 C5 C6 C7 149.2(2) . . . . ?
C4 C5 C27 C28 63.6(2) . . . . ?
C5 C6 C7 C8 173.7(2) . . . . ?
C5 C27 C28 C29 -177.04(18) . . . . ?
C6 N2 C9 C8 0.4(2) . . . . ?
C6 N2 C9 C10 172.76(18) . . . . ?
C6 C5 C27 C28 -60.9(2) . . . . ?
C6 C7 C8 C9 0.2(2) . . . . ?
C7 C8 C9 N2 -0.4(2) . . . . ?
C7 C8 C9 C10 -172.1(2) . . . . ?
C8 C9 C10 C11 -145.7(2) . . . . ?
C8 C9 C10 C22 -24.8(3) . . . . ?
C8 C9 C10 C23 93.2(3) . . . . ?
C9 N2 C6 C5 -174.46(18) . . . . ?
C9 N2 C6 C7 -0.3(2) . . . . ?
C9 C10 C11 N3 44.0(3) . . . . ?
C9 C10 C11 C12 -144.8(2) . . . . ?
C10 C11 C12 C13 -172.0(2) . . . . ?
C11 N3 C14 C13 -0.4(2) . . . . ?
C11 N3 C14 C15 -176.33(19) . . . . ?
C11 C12 C13 C14 -0.5(3) . . . . ?
C12 C13 C14 N3 0.5(2) . . . . ?
C12 C13 C14 C15 176.1(2) . . . . ?
C13 C14 C15 C16 141.4(2) . . . . ?
C13 C14 C15 C24 22.0(3) . . . . ?
C13 C14 C15 C30 -94.2(3) . . . . ?
C14 N3 C11 C10 173.09(19) . . . . ?
C14 N3 C11 C12 0.1(2) . . . . ?
C14 C15 C16 N4 -46.1(3) . . . . ?
C14 C15 C16 C17 141.1(2) . . . . ?
C14 C15 C30 C31 -62.5(3) . . . . ?
C15 C16 C17 C18 173.9(2) . . . . ?
C15 C30 C31 C32 -175.84(19) . . . . ?
C16 N4 C19 C18 0.2(2) . . . . ?
C16 N4 C19 C20 175.96(19) . . . . ?
C16 C15 C30 C31 63.1(2) . . . . ?
C16 C17 C18 C19 -0.2(2) . . . . ?
C17 C18 C19 N4 0.0(2) . . . . ?
C17 C18 C19 C20 -175.3(2) . . . . ?
C18 C19 C20 C1 -137.9(2) . . . . ?
C18 C19 C20 C25 -17.1(3) . . . . ?
C18 C19 C20 C26 101.8(3) . . . . ?
C19 N4 C16 C15 -174.62(18) . . . . ?
C19 N4 C16 C17 -0.3(2) . . . . ?
C20 C1 C2 C3 -173.1(2) . . . . ?
C21 C5 C6 N2 -157.95(19) . . . . ?
C21 C5 C6 C7 29.2(3) . . . . ?
C21 C5 C27 C28 -178.92(18) . . . . ?
C22 C10 C11 N3 -77.5(2) . . . . ?
C22 C10 C11 C12 93.7(3) . . . . ?
C23 C10 C11 N3 164.66(19) . . . . ?
C23 C10 C11 C12 -24.1(3) . . . . ?
C24 C15 C16 N4 74.0(2) . . . . ?
C24 C15 C16 C17 -98.8(3) . . . . ?
C24 C15 C30 C31 179.62(19) . . . . ?
C27 C5 C6 N2 85.2(2) . . . . ?
C27 C5 C6 C7 -87.6(3) . . . . ?
C27 C28 C29 O1 170.33(17) . . . . ?
C30 C15 C16 N4 -170.51(18) . . . . ?
C30 C15 C16 C17 16.7(3) . . . . ?
C30 C31 C32 O2 173.03(18) . . . . ?
